data_2222889
loop_
_publ_author_name
'Ketuly, Kamal Aziz'
'A. Hadi, A. Hamid'
'Ng, Seik Weng'

_publ_section_title
;
 9\a-Bromo analog of beclometasone dipropionate monohydrate
;
_journal_coeditor_code TK2488
_journal_issue 8
_journal_name_full 'Acta Crystallographica Section E'
_journal_page_first o1821
_journal_paper_doi 10.1107/S1600536809025975
_journal_volume 65
_journal_year 2009
_chemical_formula_iupac 'C28 H37 Br O7, H2 O'
_chemical_formula_moiety 'C28 H37 Br O7, H2 O'
_chemical_formula_sum 'C28 H39 Br O8'
_chemical_formula_weight 583.50
_chemical_name_systematic
;
8<i>S</i>,9<i>R</i>,10<i>S</i>,11<i>S</i>,13<i>S</i>,14<i>S</i>,16<i>S</i>,
17<i>R</i>)-9\a-bromo-11-hydroxy-10,13,16-trimethyl-3-oxo-
17-[2-(propionyloxy)acetyl]-6,7,8,9,10,11,12,13,14,15,16,17-dodecahydro-
3<i>H</i>-cyclopenta[<i>a</i>]phenanthren-17-yl propionate monohydrate
;
_space_group_IT_number 19
_symmetry_cell_setting orthorhombic
_symmetry_space_group_name_Hall 'P 2ac 2ab'
_symmetry_space_group_name_H-M 'P 21 21 21'
_atom_sites_solution_hydrogens geom
_atom_sites_solution_primary direct
_atom_sites_solution_secondary difmap
_audit_creation_method SHELXL-97
_cell_angle_alpha 90.00
_cell_angle_beta 90.00
_cell_angle_gamma 90.00
_cell_formula_units_Z 4
_cell_length_a 11.9565(2)
_cell_length_b 14.1329(2)
_cell_length_c 16.1648(3)
_cell_measurement_reflns_used 7177
_cell_measurement_temperature 140(2)
_cell_measurement_theta_max 28.2
_cell_measurement_theta_min 2.2
_cell_volume 2731.53(8)
_computing_cell_refinement 'SAINT (Bruker, 2008)'
_computing_data_collection 'APEX2 (Bruker, 2008)'
_computing_data_reduction 'SAINT (Bruker, 2008)'
_computing_molecular_graphics 'X-SEED (Barbour, 2001)'
_computing_publication_material 'publCIF (Westrip, 2009)'
_computing_structure_refinement 'SHELXL97 (Sheldrick, 2008)'
_computing_structure_solution 'SHELXS97 (Sheldrick, 2008)'
_diffrn_ambient_temperature 140(2)
_diffrn_measured_fraction_theta_full 1.000
_diffrn_measured_fraction_theta_max 1.000
_diffrn_measurement_device_type 'Bruker SMART APEX'
_diffrn_measurement_method \w
_diffrn_radiation_monochromator graphite
_diffrn_radiation_source 'fine-focus sealed tube'
_diffrn_radiation_type MoK\a
_diffrn_radiation_wavelength 0.71073
_diffrn_reflns_av_R_equivalents 0.0276
_diffrn_reflns_av_sigmaI/netI 0.0543
_diffrn_reflns_limit_h_max 15
_diffrn_reflns_limit_h_min -15
_diffrn_reflns_limit_k_max 18
_diffrn_reflns_limit_k_min -18
_diffrn_reflns_limit_l_max 21
_diffrn_reflns_limit_l_min -20
_diffrn_reflns_number 18917
_diffrn_reflns_theta_full 27.50
_diffrn_reflns_theta_max 27.50
_diffrn_reflns_theta_min 1.91
_diffrn_standards_decay_% 0
_diffrn_standards_interval_count 0
_diffrn_standards_interval_time 0
_diffrn_standards_number 0
_exptl_absorpt_coefficient_mu 1.553
_exptl_absorpt_correction_T_max 0.746
_exptl_absorpt_correction_T_min 0.611
_exptl_absorpt_correction_type multi-scan
_exptl_absorpt_process_details '(SADABS; Sheldrick, 1996)'
_exptl_crystal_colour Brown
_exptl_crystal_density_diffrn 1.419
_exptl_crystal_density_method 'not measured'
_exptl_crystal_description Prism
_exptl_crystal_F_000 1224
_exptl_crystal_size_max 0.40
_exptl_crystal_size_mid 0.08
_exptl_crystal_size_min 0.08
_refine_diff_density_max 0.385
_refine_diff_density_min -0.252
_refine_ls_abs_structure_details 'Flack (1983), 2717 Friedel pairs'
_refine_ls_abs_structure_Flack 0.001(5)
_refine_ls_extinction_method none
_refine_ls_goodness_of_fit_ref 0.961
_refine_ls_hydrogen_treatment mixed
_refine_ls_matrix_type full
_refine_ls_number_parameters 351
_refine_ls_number_reflns 6226
_refine_ls_number_restraints 4
_refine_ls_restrained_S_all 0.960
_refine_ls_R_factor_all 0.0333
_refine_ls_R_factor_gt 0.0258
_refine_ls_shift/su_max 0.001
_refine_ls_shift/su_mean 0.001
_refine_ls_structure_factor_coef Fsqd
_refine_ls_weighting_details 'calc w=1/[\s^2^(Fo^2^)+(0.0102P)^2^] where P=(Fo^2^+2Fc^2^)/3'
_refine_ls_weighting_scheme calc
_refine_ls_wR_factor_gt 0.0533
_refine_ls_wR_factor_ref 0.0553
_reflns_number_gt 5575
_reflns_number_total 6226
_reflns_threshold_expression I>2\s(I)
_cod_data_source_file tk2488.cif
_cod_data_source_block I
_cod_depositor_comments
;
The following automatic conversions were performed:
'_symmetry_cell_setting' value 'Orthorhombic' changed to 'orthorhombic'
according to '/home/saulius/struct/CIF-dictionaries/cif_core.dic'
dictionary named 'cif_core.dic' version 2.4.1 from
2010-06-29.

'_exptl_absorpt_correction_type' value 'Multi-scan' changed
to 'multi-scan' according to
'/home/saulius/struct/CIF-dictionaries/cif_core.dic' dictionary named
'cif_core.dic' version 2.4.1 from 2010-06-29.

Automatic conversion script
Id: cif_fix_enum 1527 2010-12-29 10:47:43Z saulius 

The following automatic conversions were performed:

'_symmetry_cell_setting' value 'Orthorhombic' changed to
'orthorhombic' according to
/home/saulius/struct/CIF-dictionaries/cif_core.dic dictionary named
'cif_core.dic' version 2.4.1 from
2010-06-29.

'_exptl_absorpt_correction_type' value 'Multi-scan'
changed to 'multi-scan' according to
/home/saulius/struct/CIF-dictionaries/cif_core.dic dictionary named
'cif_core.dic' version 2.4.1 from 2010-06-29.

Automatic conversion script
Id: cif_fix_values 1715 2011-07-08 13:25:40Z adriana 
;
_cod_database_code 2222889
_cod_database_fobs_code 2222889

loop_
_symmetry_equiv_pos_as_xyz
'x, y, z'
'-x+1/2, -y, z+1/2'
'-x, y+1/2, -z+1/2'
'x+1/2, -y+1/2, -z'

loop_
_atom_site_type_symbol
_atom_site_label
_atom_site_fract_x
_atom_site_fract_y
_atom_site_fract_z
_atom_site_U_iso_or_equiv
_atom_site_adp_type
_atom_site_calc_flag
_atom_site_refinement_flags
_atom_site_occupancy
_atom_site_disorder_assembly
_atom_site_disorder_group
Br Br1 0.657482(17) 0.615717(12) 0.957131(12) 0.01918(5) Uani d . 1 . .
O O1 0.66966(16) 0.34385(10) 0.78558(10) 0.0357(4) Uani d . 1 . .
O O2 0.81449(12) 0.80839(9) 0.80872(9) 0.0228(3) Uani d D 1 . .
H H2 0.8635(13) 0.8476(11) 0.8218(12) 0.018(6) Uiso d D 1 . .
O O3 0.67741(12) 1.10469(9) 1.01228(9) 0.0272(3) Uani d . 1 . .
O O4 0.86491(12) 1.09748(9) 1.10396(9) 0.0247(3) Uani d . 1 . .
O O5 0.93019(13) 1.02972(10) 0.98878(9) 0.0275(4) Uani d . 1 . .
O O6 0.64117(12) 0.87198(8) 1.09415(7) 0.0177(3) Uani d . 1 . .
O O7 0.56588(13) 0.95956(9) 1.19554(9) 0.0233(3) Uani d . 1 . .
O O1W 0.98752(14) 0.93262(10) 0.83951(10) 0.0274(3) Uani d D 1 . .
H H11 0.989(2) 0.9626(15) 0.8845(8) 0.042(8) Uiso d D 1 . .
H H12 0.975(3) 0.9715(14) 0.8012(10) 0.061(10) Uiso d D 1 . .
C C1 0.6947(2) 0.69388(14) 0.69871(12) 0.0247(5) Uani d . 1 . .
H H1A 0.6844 0.6503 0.6521 0.037 Uiso calc R 1 . .
H H1B 0.7695 0.7222 0.6957 0.037 Uiso calc R 1 . .
H H1C 0.6381 0.7439 0.6961 0.037 Uiso calc R 1 . .
C C2 0.68233(17) 0.63823(12) 0.78206(12) 0.0191(4) Uani d . 1 . .
C C3 0.78273(19) 0.57607(15) 0.78750(13) 0.0225(5) Uani d . 1 . .
H H3 0.8537 0.6058 0.7923 0.027 Uiso calc R 1 . .
C C4 0.7804(2) 0.48178(14) 0.78608(13) 0.0249(5) Uani d . 1 . .
H H4 0.8487 0.4474 0.7873 0.030 Uiso calc R 1 . .
C C5 0.6745(2) 0.43061(14) 0.78268(13) 0.0250(5) Uani d . 1 . .
C C6 0.57302(19) 0.48835(14) 0.77512(12) 0.0222(5) Uani d . 1 . .
H H6 0.5031 0.4570 0.7696 0.027 Uiso calc R 1 . .
C C7 0.57411(18) 0.58267(14) 0.77566(12) 0.0195(4) Uani d . 1 . .
C C8 0.46949(17) 0.64072(13) 0.77038(13) 0.0207(4) Uani d . 1 . .
H H8A 0.4036 0.5983 0.7693 0.025 Uiso calc R 1 . .
H H8B 0.4700 0.6779 0.7185 0.025 Uiso calc R 1 . .
C C9 0.46048(17) 0.70818(13) 0.84465(13) 0.0198(4) Uani d . 1 . .
H H9A 0.3963 0.7514 0.8362 0.024 Uiso calc R 1 . .
H H9B 0.4460 0.6709 0.8954 0.024 Uiso calc R 1 . .
C C10 0.56683(17) 0.76670(12) 0.85667(12) 0.0165(4) Uani d . 1 . .
H H10 0.5743 0.8098 0.8080 0.020 Uiso calc R 1 . .
C C11 0.67279(18) 0.70477(12) 0.86053(11) 0.0159(4) Uani d . 1 . .
C C12 0.78016(17) 0.76116(13) 0.88200(12) 0.0178(4) Uani d . 1 . .
H H12A 0.8397 0.7146 0.8970 0.021 Uiso calc R 1 . .
C C13 0.76505(16) 0.82939(12) 0.95594(13) 0.0162(4) Uani d . 1 . .
H H13A 0.7597 0.7919 1.0075 0.019 Uiso calc R 1 . .
H H13B 0.8319 0.8704 0.9603 0.019 Uiso calc R 1 . .
C C14 0.66039(16) 0.89215(11) 0.94808(11) 0.0156(3) Uani d . 1 . .
C C15 0.67492(18) 0.96648(13) 0.87915(11) 0.0197(4) Uani d . 1 . .
H H15A 0.6775 0.9347 0.8253 0.030 Uiso calc R 1 . .
H H15B 0.7448 1.0013 0.8880 0.030 Uiso calc R 1 . .
H H15C 0.6118 1.0107 0.8803 0.030 Uiso calc R 1 . .
C C16 0.55793(17) 0.82829(13) 0.93416(12) 0.0158(4) Uani d . 1 . .
H H16 0.5538 0.7843 0.9825 0.019 Uiso calc R 1 . .
C C17 0.46005(16) 0.89684(13) 0.94236(12) 0.0196(4) Uani d . 1 . .
H H17A 0.3890 0.8625 0.9518 0.023 Uiso calc R 1 . .
H H17B 0.4525 0.9367 0.8923 0.023 Uiso calc R 1 . .
C C18 0.49199(17) 0.95706(13) 1.01841(12) 0.0188(4) Uani d . 1 . .
H H18 0.4556 0.9265 1.0673 0.023 Uiso calc R 1 . .
C C19 0.44583(19) 1.05760(13) 1.01391(14) 0.0266(5) Uani d . 1 . .
H H19A 0.4666 1.0922 1.0642 0.040 Uiso calc R 1 . .
H H19B 0.3642 1.0553 1.0092 0.040 Uiso calc R 1 . .
H H19C 0.4771 1.0899 0.9655 0.040 Uiso calc R 1 . .
C C20 0.62151(17) 0.94357(12) 1.02997(12) 0.0172(4) Uani d . 1 . .
C C21 0.69204(16) 1.03130(12) 1.04845(13) 0.0194(4) Uani d . 1 . .
C C22 0.78712(19) 1.02089(14) 1.11030(13) 0.0237(5) Uani d . 1 . .
H H22A 0.7560 1.0190 1.1670 0.028 Uiso calc R 1 . .
H H22B 0.8266 0.9604 1.1002 0.028 Uiso calc R 1 . .
C C23 0.93404(17) 1.09329(12) 1.03848(14) 0.0223(4) Uani d . 1 . .
C C24 1.01341(19) 1.17575(13) 1.03599(16) 0.0292(5) Uani d . 1 . .
H H24A 1.0313 1.1949 1.0934 0.035 Uiso calc R 1 . .
H H24B 0.9758 1.2298 1.0087 0.035 Uiso calc R 1 . .
C C25 1.1207(2) 1.15487(16) 0.99096(16) 0.0361(6) Uani d . 1 . .
H H25A 1.1657 1.2126 0.9875 0.054 Uiso calc R 1 . .
H H25B 1.1036 1.1322 0.9351 0.054 Uiso calc R 1 . .
H H25C 1.1625 1.1061 1.0210 0.054 Uiso calc R 1 . .
C C26 0.60442(16) 0.88507(15) 1.17195(11) 0.0194(4) Uani d . 1 . .
C C27 0.6195(2) 0.79691(15) 1.22196(13) 0.0289(5) Uani d . 1 . .
H H27A 0.5740 0.7459 1.1968 0.035 Uiso calc R 1 . .
H H27B 0.6989 0.7774 1.2186 0.035 Uiso calc R 1 . .
C C28 0.5879(3) 0.80587(18) 1.31099(15) 0.0490(8) Uani d . 1 . .
H H28A 0.6052 0.7467 1.3399 0.074 Uiso calc R 1 . .
H H28B 0.5077 0.8190 1.3154 0.074 Uiso calc R 1 . .
H H28C 0.6303 0.8578 1.3362 0.074 Uiso calc R 1 . .

loop_
_atom_site_aniso_label
_atom_site_aniso_U_11
_atom_site_aniso_U_22
_atom_site_aniso_U_33
_atom_site_aniso_U_12
_atom_site_aniso_U_13
_atom_site_aniso_U_23
Br1 0.02274(10) 0.01686(8) 0.01795(8) 0.00030(8) 0.00010(9) 0.00231(8)
O1 0.0466(12) 0.0182(7) 0.0421(10) 0.0026(8) 0.0022(9) -0.0055(7)
O2 0.0226(9) 0.0247(7) 0.0211(7) -0.0069(6) 0.0043(7) -0.0014(6)
O3 0.0291(9) 0.0165(6) 0.0361(8) 0.0000(6) -0.0037(7) 0.0020(6)
O4 0.0224(9) 0.0257(7) 0.0261(7) -0.0047(6) 0.0011(6) -0.0071(6)
O5 0.0310(9) 0.0239(7) 0.0276(8) -0.0022(7) 0.0026(7) -0.0074(6)
O6 0.0216(8) 0.0173(6) 0.0143(6) 0.0028(6) 0.0019(6) 0.0018(5)
O7 0.0281(9) 0.0220(7) 0.0197(7) 0.0036(6) 0.0027(7) -0.0024(6)
O1W 0.0315(9) 0.0279(8) 0.0227(8) -0.0049(7) 0.0016(8) 0.0012(7)
C1 0.0295(13) 0.0280(10) 0.0167(10) -0.0050(9) 0.0023(9) -0.0016(9)
C2 0.0230(12) 0.0189(9) 0.0154(9) -0.0001(7) 0.0016(8) -0.0032(7)
C3 0.0189(12) 0.0286(10) 0.0201(11) -0.0006(9) -0.0001(9) -0.0060(9)
C4 0.0265(13) 0.0236(10) 0.0247(11) 0.0069(9) 0.0007(10) -0.0061(9)
C5 0.0322(15) 0.0238(10) 0.0191(10) 0.0031(10) 0.0026(11) -0.0045(8)
C6 0.0248(12) 0.0252(10) 0.0165(10) -0.0048(9) 0.0005(9) -0.0045(8)
C7 0.0231(12) 0.0231(9) 0.0122(9) -0.0011(9) 0.0013(9) -0.0029(8)
C8 0.0191(11) 0.0221(10) 0.0210(10) -0.0036(8) -0.0017(9) -0.0032(8)
C9 0.0170(11) 0.0199(9) 0.0224(10) -0.0003(8) -0.0010(9) -0.0033(8)
C10 0.0182(11) 0.0150(9) 0.0162(10) -0.0001(8) -0.0005(9) 0.0006(7)
C11 0.0197(11) 0.0153(8) 0.0126(9) -0.0008(8) 0.0014(9) 0.0012(7)
C12 0.0161(11) 0.0183(9) 0.0188(10) 0.0012(8) -0.0001(9) 0.0013(8)
C13 0.0142(10) 0.0172(8) 0.0172(9) 0.0006(7) -0.0018(9) -0.0004(9)
C14 0.0166(9) 0.0138(7) 0.0164(8) -0.0012(9) 0.0004(9) -0.0009(8)
C15 0.0213(12) 0.0198(9) 0.0180(9) -0.0014(8) 0.0005(9) 0.0044(8)
C16 0.0142(10) 0.0167(9) 0.0167(10) -0.0002(7) 0.0009(8) 0.0015(7)
C17 0.0174(10) 0.0201(9) 0.0211(11) 0.0027(8) -0.0014(8) -0.0010(8)
C18 0.0180(11) 0.0178(9) 0.0206(10) 0.0013(8) 0.0012(8) -0.0002(8)
C19 0.0231(12) 0.0226(10) 0.0340(12) 0.0070(9) -0.0008(10) -0.0039(9)
C20 0.0207(10) 0.0155(8) 0.0155(10) 0.0011(7) -0.0014(8) 0.0015(8)
C21 0.0198(11) 0.0189(8) 0.0195(10) 0.0033(7) 0.0026(9) -0.0041(9)
C22 0.0254(12) 0.0251(10) 0.0207(11) -0.0049(9) -0.0005(9) -0.0005(9)
C23 0.0232(11) 0.0201(9) 0.0235(10) 0.0025(7) -0.0033(10) 0.0004(9)
C24 0.0259(12) 0.0223(9) 0.0393(13) -0.0027(8) -0.0008(12) -0.0035(11)
C25 0.0328(15) 0.0304(11) 0.0450(14) -0.0057(10) 0.0047(12) 0.0026(11)
C26 0.0166(10) 0.0225(9) 0.0191(10) -0.0013(9) -0.0005(8) 0.0016(9)
C27 0.0391(15) 0.0229(10) 0.0246(11) 0.0033(10) 0.0046(10) 0.0065(9)
C28 0.082(2) 0.0397(14) 0.0253(12) 0.0159(14) 0.0129(15) 0.0137(11)

loop_
_atom_type_symbol
_atom_type_description
_atom_type_scat_dispersion_real
_atom_type_scat_dispersion_imag
_atom_type_scat_source
C C 0.0033 0.0016 'International Tables Vol C Tables 4.2.6.8 and 6.1.1.4'
H H 0.0000 0.0000 'International Tables Vol C Tables 4.2.6.8 and 6.1.1.4'
O O 0.0106 0.0060 'International Tables Vol C Tables 4.2.6.8 and 6.1.1.4'
Br Br -0.2901 2.4595 'International Tables Vol C Tables 4.2.6.8 and 6.1.1.4'

loop_
_geom_angle_atom_site_label_1
_geom_angle_atom_site_label_2
_geom_angle_atom_site_label_3
_geom_angle_site_symmetry_1
_geom_angle_site_symmetry_3
_geom_angle
_geom_angle_publ_flag
C12 O2 H2 . . 107.7(15) ?
C23 O4 C22 . . 115.02(15) ?
C26 O6 C20 . . 120.91(14) ?
H11 O1W H12 . . 108.1(14) ?
C2 C1 H1A . . 109.5 ?
C2 C1 H1B . . 109.5 ?
H1A C1 H1B . . 109.5 ?
C2 C1 H1C . . 109.5 ?
H1A C1 H1C . . 109.5 ?
H1B C1 H1C . . 109.5 ?
C3 C2 C7 . . 112.70(16) ?
C3 C2 C1 . . 105.68(17) ?
C7 C2 C1 . . 106.38(16) ?
C3 C2 C11 . . 111.16(16) ?
C7 C2 C11 . . 107.50(16) ?
C1 C2 C11 . . 113.43(14) ?
C4 C3 C2 . . 124.9(2) ?
C4 C3 H3 . . 117.6 ?
C2 C3 H3 . . 117.6 ?
C3 C4 C5 . . 120.9(2) ?
C3 C4 H4 . . 119.5 ?
C5 C4 H4 . . 119.5 ?
O1 C5 C4 . . 122.3(2) ?
O1 C5 C6 . . 121.3(2) ?
C4 C5 C6 . . 116.43(17) ?
C7 C6 C5 . . 123.2(2) ?
C7 C6 H6 . . 118.4 ?
C5 C6 H6 . . 118.4 ?
C6 C7 C8 . . 122.6(2) ?
C6 C7 C2 . . 121.8(2) ?
C8 C7 C2 . . 115.62(16) ?
C7 C8 C9 . . 110.72(17) ?
C7 C8 H8A . . 109.5 ?
C9 C8 H8A . . 109.5 ?
C7 C8 H8B . . 109.5 ?
C9 C8 H8B . . 109.5 ?
H8A C8 H8B . . 108.1 ?
C10 C9 C8 . . 112.12(17) ?
C10 C9 H9A . . 109.2 ?
C8 C9 H9A . . 109.2 ?
C10 C9 H9B . . 109.2 ?
C8 C9 H9B . . 109.2 ?
H9A C9 H9B . . 107.9 ?
C9 C10 C16 . . 110.74(16) ?
C9 C10 C11 . . 112.43(15) ?
C16 C10 C11 . . 110.33(16) ?
C9 C10 H10 . . 107.7 ?
C16 C10 H10 . . 107.7 ?
C11 C10 H10 . . 107.7 ?
C10 C11 C12 . . 113.44(14) ?
C10 C11 C2 . . 111.36(15) ?
C12 C11 C2 . . 115.16(16) ?
C10 C11 Br1 . . 108.15(13) ?
C12 C11 Br1 . . 102.88(12) ?
C2 C11 Br1 . . 104.87(11) ?
O2 C12 C13 . . 112.67(15) ?
O2 C12 C11 . . 107.10(15) ?
C13 C12 C11 . . 113.39(16) ?
O2 C12 H12A . . 107.8 ?
C13 C12 H12A . . 107.8 ?
C11 C12 H12A . . 107.8 ?
C14 C13 C12 . . 112.99(16) ?
C14 C13 H13A . . 109.0 ?
C12 C13 H13A . . 109.0 ?
C14 C13 H13B . . 109.0 ?
C12 C13 H13B . . 109.0 ?
H13A C13 H13B . . 107.8 ?
C16 C14 C13 . . 108.75(13) ?
C16 C14 C15 . . 112.57(15) ?
C13 C14 C15 . . 111.15(16) ?
C16 C14 C20 . . 99.10(14) ?
C13 C14 C20 . . 115.80(15) ?
C15 C14 C20 . . 108.99(13) ?
C14 C15 H15A . . 109.5 ?
C14 C15 H15B . . 109.5 ?
H15A C15 H15B . . 109.5 ?
C14 C15 H15C . . 109.5 ?
H15A C15 H15C . . 109.5 ?
H15B C15 H15C . . 109.5 ?
C17 C16 C10 . . 119.09(16) ?
C17 C16 C14 . . 103.05(14) ?
C10 C16 C14 . . 113.48(15) ?
C17 C16 H16 . . 106.8 ?
C10 C16 H16 . . 106.8 ?
C14 C16 H16 . . 106.8 ?
C16 C17 C18 . . 103.28(15) ?
C16 C17 H17A . . 111.1 ?
C18 C17 H17A . . 111.1 ?
C16 C17 H17B . . 111.1 ?
C18 C17 H17B . . 111.1 ?
H17A C17 H17B . . 109.1 ?
C19 C18 C17 . . 112.71(16) ?
C19 C18 C20 . . 118.36(16) ?
C17 C18 C20 . . 105.77(15) ?
C19 C18 H18 . . 106.4 ?
C17 C18 H18 . . 106.4 ?
C20 C18 H18 . . 106.4 ?
C18 C19 H19A . . 109.5 ?
C18 C19 H19B . . 109.5 ?
H19A C19 H19B . . 109.5 ?
C18 C19 H19C . . 109.5 ?
H19A C19 H19C . . 109.5 ?
H19B C19 H19C . . 109.5 ?
O6 C20 C21 . . 109.42(15) ?
O6 C20 C18 . . 108.99(15) ?
C21 C20 C18 . . 117.93(15) ?
O6 C20 C14 . . 103.17(13) ?
C21 C20 C14 . . 111.98(15) ?
C18 C20 C14 . . 104.25(15) ?
O3 C21 C22 . . 120.75(17) ?
O3 C21 C20 . . 121.59(18) ?
C22 C21 C20 . . 117.53(16) ?
O4 C22 C21 . . 111.44(16) ?
O4 C22 H22A . . 109.3 ?
C21 C22 H22A . . 109.3 ?
O4 C22 H22B . . 109.3 ?
C21 C22 H22B . . 109.3 ?
H22A C22 H22B . . 108.0 ?
O5 C23 O4 . . 122.26(18) ?
O5 C23 C24 . . 125.7(2) ?
O4 C23 C24 . . 112.03(17) ?
C23 C24 C25 . . 113.52(17) ?
C23 C24 H24A . . 108.9 ?
C25 C24 H24A . . 108.9 ?
C23 C24 H24B . . 108.9 ?
C25 C24 H24B . . 108.9 ?
H24A C24 H24B . . 107.7 ?
C24 C25 H25A . . 109.5 ?
C24 C25 H25B . . 109.5 ?
H25A C25 H25B . . 109.5 ?
C24 C25 H25C . . 109.5 ?
H25A C25 H25C . . 109.5 ?
H25B C25 H25C . . 109.5 ?
O7 C26 O6 . . 122.58(18) ?
O7 C26 C27 . . 126.86(18) ?
O6 C26 C27 . . 110.56(17) ?
C28 C27 C26 . . 114.81(19) ?
C28 C27 H27A . . 108.6 ?
C26 C27 H27A . . 108.6 ?
C28 C27 H27B . . 108.6 ?
C26 C27 H27B . . 108.6 ?
H27A C27 H27B . . 107.5 ?
C27 C28 H28A . . 109.5 ?
C27 C28 H28B . . 109.5 ?
H28A C28 H28B . . 109.5 ?
C27 C28 H28C . . 109.5 ?
H28A C28 H28C . . 109.5 ?
H28B C28 H28C . . 109.5 ?

loop_
_geom_bond_atom_site_label_1
_geom_bond_atom_site_label_2
_geom_bond_site_symmetry_2
_geom_bond_distance
_geom_bond_publ_flag
Br1 C11 . 2.0140(17) ?
O1 C5 . 1.228(2) ?
O2 C12 . 1.420(2) ?
O2 H2 . 0.834(9) ?
O3 C21 . 1.203(2) ?
O4 C23 . 1.344(3) ?
O4 C22 . 1.431(2) ?
O5 C23 . 1.206(2) ?
O6 C26 . 1.345(2) ?
O6 C20 . 1.468(2) ?
O7 C26 . 1.211(2) ?
O1W H11 . 0.842(9) ?
O1W H12 . 0.842(9) ?
C1 C2 . 1.567(3) ?
C1 H1A . 0.9800 ?
C1 H1B . 0.9800 ?
C1 H1C . 0.9800 ?
C2 C3 . 1.490(3) ?
C2 C7 . 1.517(3) ?
C2 C11 . 1.583(2) ?
C3 C4 . 1.333(3) ?
C3 H3 . 0.9500 ?
C4 C5 . 1.459(3) ?
C4 H4 . 0.9500 ?
C5 C6 . 1.467(3) ?
C6 C7 . 1.333(3) ?
C6 H6 . 0.9500 ?
C7 C8 . 1.498(3) ?
C8 C9 . 1.537(3) ?
C8 H8A . 0.9900 ?
C8 H8B . 0.9900 ?
C9 C10 . 1.529(3) ?
C9 H9A . 0.9900 ?
C9 H9B . 0.9900 ?
C10 C16 . 1.529(3) ?
C10 C11 . 1.541(3) ?
C10 H10 . 1.0000 ?
C11 C12 . 1.550(3) ?
C12 C13 . 1.546(3) ?
C12 H12A . 1.0000 ?
C13 C14 . 1.539(2) ?
C13 H13A . 0.9900 ?
C13 H13B . 0.9900 ?
C14 C16 . 1.538(3) ?
C14 C15 . 1.541(2) ?
C14 C20 . 1.580(2) ?
C15 H15A . 0.9800 ?
C15 H15B . 0.9800 ?
C15 H15C . 0.9800 ?
C16 C17 . 1.525(3) ?
C16 H16 . 1.0000 ?
C17 C18 . 1.543(3) ?
C17 H17A . 0.9900 ?
C17 H17B . 0.9900 ?
C18 C19 . 1.526(3) ?
C18 C20 . 1.571(3) ?
C18 H18 . 1.0000 ?
C19 H19A . 0.9800 ?
C19 H19B . 0.9800 ?
C19 H19C . 0.9800 ?
C20 C21 . 1.529(3) ?
C21 C22 . 1.521(3) ?
C22 H22A . 0.9900 ?
C22 H22B . 0.9900 ?
C23 C24 . 1.503(3) ?
C24 C25 . 1.504(3) ?
C24 H24A . 0.9900 ?
C24 H24B . 0.9900 ?
C25 H25A . 0.9800 ?
C25 H25B . 0.9800 ?
C25 H25C . 0.9800 ?
C26 C27 . 1.496(3) ?
C27 C28 . 1.493(3) ?
C27 H27A . 0.9900 ?
C27 H27B . 0.9900 ?
C28 H28A . 0.9800 ?
C28 H28B . 0.9800 ?
C28 H28C . 0.9800 ?

loop_
_geom_hbond_atom_site_label_D
_geom_hbond_atom_site_label_H
_geom_hbond_atom_site_label_A
_geom_hbond_site_symmetry_A
_geom_hbond_distance_DH
_geom_hbond_distance_HA
_geom_hbond_distance_DA
_geom_hbond_angle_DHA
_geom_hbond_publ_flag
O2 H2 O1w . 0.830(10) 1.930(10) 2.759(2) 173(2) yes
O1w H11 O5 . 0.840(10) 2.060(10) 2.859(2) 159(3) yes
O1w H12 O7 2_674 0.840(10) 2.030(10) 2.854(2) 168(2) yes

loop_
_geom_torsion_atom_site_label_1
_geom_torsion_atom_site_label_2
_geom_torsion_atom_site_label_3
_geom_torsion_atom_site_label_4
_geom_torsion_site_symmetry_1
_geom_torsion_site_symmetry_2
_geom_torsion_site_symmetry_3
_geom_torsion_site_symmetry_4
_geom_torsion
_geom_torsion_publ_flag
C7 C2 C3 C4 . . . . 0.7(3) ?
C1 C2 C3 C4 . . . . -115.0(2) ?
C11 C2 C3 C4 . . . . 121.5(2) ?
C2 C3 C4 C5 . . . . -2.9(3) ?
C3 C4 C5 O1 . . . . -176.2(2) ?
C3 C4 C5 C6 . . . . 4.1(3) ?
O1 C5 C6 C7 . . . . 176.8(2) ?
C4 C5 C6 C7 . . . . -3.5(3) ?
C5 C6 C7 C8 . . . . -178.16(18) ?
C5 C6 C7 C2 . . . . 1.6(3) ?
C3 C2 C7 C6 . . . . 0.0(3) ?
C1 C2 C7 C6 . . . . 115.3(2) ?
C11 C2 C7 C6 . . . . -122.9(2) ?
C3 C2 C7 C8 . . . . 179.71(17) ?
C1 C2 C7 C8 . . . . -64.9(2) ?
C11 C2 C7 C8 . . . . 56.9(2) ?
C6 C7 C8 C9 . . . . 123.4(2) ?
C2 C7 C8 C9 . . . . -56.3(2) ?
C7 C8 C9 C10 . . . . 51.6(2) ?
C8 C9 C10 C16 . . . . -176.37(16) ?
C8 C9 C10 C11 . . . . -52.4(2) ?
C9 C10 C11 C12 . . . . -173.84(16) ?
C16 C10 C11 C12 . . . . -49.7(2) ?
C9 C10 C11 C2 . . . . 54.3(2) ?
C16 C10 C11 C2 . . . . 178.48(14) ?
C9 C10 C11 Br1 . . . . -60.40(18) ?
C16 C10 C11 Br1 . . . . 63.76(16) ?
C3 C2 C11 C10 . . . . -177.98(16) ?
C7 C2 C11 C10 . . . . -54.21(19) ?
C1 C2 C11 C10 . . . . 63.1(2) ?
C3 C2 C11 C12 . . . . 51.1(2) ?
C7 C2 C11 C12 . . . . 174.83(15) ?
C1 C2 C11 C12 . . . . -67.9(2) ?
C3 C2 C11 Br1 . . . . -61.25(18) ?
C7 C2 C11 Br1 . . . . 62.53(16) ?
C1 C2 C11 Br1 . . . . 179.84(14) ?
C10 C11 C12 O2 . . . . -78.15(19) ?
C2 C11 C12 O2 . . . . 51.8(2) ?
Br1 C11 C12 O2 . . . . 165.26(11) ?
C10 C11 C12 C13 . . . . 46.8(2) ?
C2 C11 C12 C13 . . . . 176.72(15) ?
Br1 C11 C12 C13 . . . . -69.82(16) ?
O2 C12 C13 C14 . . . . 72.5(2) ?
C11 C12 C13 C14 . . . . -49.3(2) ?
C12 C13 C14 C16 . . . . 54.1(2) ?
C12 C13 C14 C15 . . . . -70.40(19) ?
C12 C13 C14 C20 . . . . 164.53(15) ?
C9 C10 C16 C17 . . . . -56.1(2) ?
C11 C10 C16 C17 . . . . 178.77(15) ?
C9 C10 C16 C14 . . . . -177.67(15) ?
C11 C10 C16 C14 . . . . 57.2(2) ?
C13 C14 C16 C17 . . . . 170.68(15) ?
C15 C14 C16 C17 . . . . -65.69(18) ?
C20 C14 C16 C17 . . . . 49.36(16) ?
C13 C14 C16 C10 . . . . -59.2(2) ?
C15 C14 C16 C10 . . . . 64.46(19) ?
C20 C14 C16 C10 . . . . 179.52(15) ?
C10 C16 C17 C18 . . . . -170.04(16) ?
C14 C16 C17 C18 . . . . -43.38(18) ?
C16 C17 C18 C19 . . . . 149.83(17) ?
C16 C17 C18 C20 . . . . 19.04(19) ?
C26 O6 C20 C21 . . . . 69.4(2) ?
C26 O6 C20 C18 . . . . -60.9(2) ?
C26 O6 C20 C14 . . . . -171.26(16) ?
C19 C18 C20 O6 . . . . 134.07(17) ?
C17 C18 C20 O6 . . . . -98.47(16) ?
C19 C18 C20 C21 . . . . 8.6(3) ?
C17 C18 C20 C21 . . . . 136.05(17) ?
C19 C18 C20 C14 . . . . -116.29(18) ?
C17 C18 C20 C14 . . . . 11.17(18) ?
C16 C14 C20 O6 . . . . 77.41(15) ?
C13 C14 C20 O6 . . . . -38.62(19) ?
C15 C14 C20 O6 . . . . -164.80(14) ?
C16 C14 C20 C21 . . . . -165.02(15) ?
C13 C14 C20 C21 . . . . 78.94(19) ?
C15 C14 C20 C21 . . . . -47.2(2) ?
C16 C14 C20 C18 . . . . -36.43(16) ?
C13 C14 C20 C18 . . . . -152.47(14) ?
C15 C14 C20 C18 . . . . 81.36(18) ?
O6 C20 C21 O3 . . . . -168.22(17) ?
C18 C20 C21 O3 . . . . -42.9(3) ?
C14 C20 C21 O3 . . . . 78.0(2) ?
O6 C20 C21 C22 . . . . 15.8(2) ?
C18 C20 C21 C22 . . . . 141.12(18) ?
C14 C20 C21 C22 . . . . -97.9(2) ?
C23 O4 C22 C21 . . . . -75.7(2) ?
O3 C21 C22 O4 . . . . -13.0(3) ?
C20 C21 C22 O4 . . . . 162.93(17) ?
C22 O4 C23 O5 . . . . 0.3(3) ?
C22 O4 C23 C24 . . . . -179.85(17) ?
O5 C23 C24 C25 . . . . -26.0(3) ?
O4 C23 C24 C25 . . . . 154.08(19) ?
C20 O6 C26 O7 . . . . -9.0(3) ?
C20 O6 C26 C27 . . . . 171.58(17) ?
O7 C26 C27 C28 . . . . -3.2(4) ?
O6 C26 C27 C28 . . . . 176.3(2) ?

loop_
_cod_related_entry_id
_cod_related_entry_database
_cod_related_entry_code
1 ChemSpider 30655849
